data_7720619
loop_
_publ_author_name
'Mitra, Mousree'
'Mr&#xf3;zek, Ond&#x159;ej'
'Belyaev, Andrey'
'Janiak, Lars'
'Marian, Christel M.'
'Steffen, Andreas'

_publ_section_title
;
 Synthesis, structural characterization and rigidity dependent dual
 phosphorescence behavior of high-energy phosphorescent zinc(II) cyclic
 (alkyl)(amino)carbene complexes.
;
_journal_issue 14
_journal_name_full 'Dalton transactions (Cambridge, England : 2003)'
_journal_page_first 5519
_journal_page_last 5528
_journal_paper_doi 10.1039/d6dt00177g
_journal_volume 55
_journal_year 2026
_chemical_formula_moiety 'C23 H35 Cl2 N Zn'
_chemical_formula_sum 'C23 H35 Cl2 N Zn'
_chemical_formula_weight 461.79
_space_group_crystal_system triclinic
_space_group_IT_number 2
_space_group_name_Hall '-P 1'
_space_group_name_H-M_alt 'P -1'
_atom_sites_solution_hydrogens geom
_atom_sites_solution_primary iterative
_audit_creation_date 2024-11-22
_audit_creation_method
;
Olex2 1.5
(compiled 2021.07.19 svn.r715e62df for OlexSys, GUI svn.r6380)
;
_audit_update_record
;
2025-05-27 deposited with the CCDC.	2026-03-05 downloaded from the CCDC.
;
_cell_angle_alpha 98.071(7)
_cell_angle_beta 90.623(7)
_cell_angle_gamma 91.769(7)
_cell_formula_units_Z 2
_cell_length_a 9.2141(15)
_cell_length_b 9.3711(18)
_cell_length_c 13.198(2)
_cell_measurement_reflns_used 6543
_cell_measurement_temperature 100.00
_cell_measurement_theta_max 29.784
_cell_measurement_theta_min 2.508
_cell_volume 1127.6(3)
_computing_cell_refinement 'SAINT V8.40B (?, 2016)'
_computing_data_reduction 'SAINT V8.40B (?, 2016)'
_computing_molecular_graphics 'Olex2 1.5 (Dolomanov et al., 2009)'
_computing_publication_material 'Olex2 1.5 (Dolomanov et al., 2009)'
_computing_structure_refinement 'SHELXL 2019/3 (Sheldrick, 2015)'
_computing_structure_solution 'olex2.solve 1.5 (Bourhis et al., 2015)'
_diffrn_ambient_temperature 100.00
_diffrn_detector HPAD
_diffrn_detector_area_resol_mean 7.41
_diffrn_detector_type 'CMOS Photon 100'
_diffrn_measured_fraction_theta_full 0.987
_diffrn_measured_fraction_theta_max 0.989
_diffrn_measurement_device_type 'Bruker D8 VENTURE dual wavelength Mo/Cu'
_diffrn_measurement_method '\f and \w scans'
_diffrn_measurement_specimen_support 'MiTeGen micromount'
_diffrn_radiation_monochromator 'multilayer optics'
_diffrn_radiation_type MoK\a
_diffrn_radiation_wavelength 0.71073
_diffrn_reflns_av_R_equivalents 0.1125
_diffrn_reflns_av_unetI/netI 0.0771
_diffrn_reflns_Laue_measured_fraction_full 0.987
_diffrn_reflns_Laue_measured_fraction_max 0.989
_diffrn_reflns_limit_h_max 11
_diffrn_reflns_limit_h_min -11
_diffrn_reflns_limit_k_max 11
_diffrn_reflns_limit_k_min -11
_diffrn_reflns_limit_l_max 16
_diffrn_reflns_limit_l_min -16
_diffrn_reflns_number 24504
_diffrn_reflns_point_group_measured_fraction_full 0.987
_diffrn_reflns_point_group_measured_fraction_max 0.989
_diffrn_reflns_theta_full 25.242
_diffrn_reflns_theta_max 27.000
_diffrn_reflns_theta_min 2.196
_diffrn_source_current 1.4
_diffrn_source_power 0.07
_diffrn_source_voltage 50.0
_exptl_absorpt_coefficient_mu 1.334
_exptl_absorpt_correction_T_max 0.7460
_exptl_absorpt_correction_T_min 0.5602
_exptl_absorpt_correction_type multi-scan
_exptl_absorpt_process_details
;
SADABS-2016/2 (Bruker,2016/2) was used for absorption correction.
wR2(int) was 0.1716 before and 0.0901 after correction.
The Ratio of minimum to maximum transmission is 0.7509.
The \l/2 correction factor is Not present.
;
_exptl_crystal_colour 'clear colourless'
_exptl_crystal_colour_lustre clear
_exptl_crystal_colour_primary colourless
_exptl_crystal_density_diffrn 1.360
_exptl_crystal_description block
_exptl_crystal_F_000 488
_exptl_crystal_size_max 0.12
_exptl_crystal_size_mid 0.055
_exptl_crystal_size_min 0.037
_refine_diff_density_max 3.095
_refine_diff_density_min -1.231
_refine_diff_density_rms 0.261
_refine_ls_extinction_method none
_refine_ls_goodness_of_fit_ref 1.165
_refine_ls_hydrogen_treatment constr
_refine_ls_matrix_type full
_refine_ls_number_parameters 250
_refine_ls_number_reflns 4852
_refine_ls_number_restraints 0
_refine_ls_restrained_S_all 1.165
_refine_ls_R_factor_all 0.1192
_refine_ls_R_factor_gt 0.1056
_refine_ls_shift/su_max 0.000
_refine_ls_shift/su_mean 0.000
_refine_ls_structure_factor_coef Fsqd
_refine_ls_weighting_details 'w=1/[\s^2^(Fo^2^)+(0.1445P)^2^+11.7332P] where P=(Fo^2^+2Fc^2^)/3'
_refine_ls_weighting_scheme calc
_refine_ls_wR_factor_gt 0.2858
_refine_ls_wR_factor_ref 0.2940
_reflns_Friedel_coverage 0.000
_reflns_number_gt 4030
_reflns_number_total 4852
_reflns_threshold_expression 'I > 2\s(I)'
_cod_data_source_file d6dt00177g2.cif
_cod_data_source_block 4
_cod_depositor_comments 'Adding full bibliography for 7720617--7720624.cif.'
_cod_database_code 7720619
_shelx_shelxl_version_number 2019/3
_shelx_space_group_comment
;
The symmetry employed for this shelxl refinement is uniquely defined
by the following loop, which should always be used as a source of
symmetry information in preference to the above space-group names.
They are only intended as comments.
;
_shelx_estimated_absorpt_t_max 0.952
_shelx_estimated_absorpt_t_min 0.856
_diffrn_ambient_temperature_device 'Oxford Cryostream 800'
_olex2_refinement_description
;
1. Fixed Uiso
 At 1.2 times of:
  All C(H) groups, All C(H,H) groups
 At 1.5 times of:
  All C(H,H,H) groups
2.a Ternary CH refined with riding coordinates:
 C21(H21), C18(H18)
2.b Secondary CH2 refined with riding coordinates:
 C8(H8A,H8B), C10(H10A,H10B), C7(H7A,H7B), C9(H9A,H9B), C3(H3A,H3B), C11(H11A,
 H11B)
2.c Aromatic/amide H refined with riding coordinates:
 C15(H15), C14(H14), C16(H16)
2.d Idealised Me refined as rotating group:
 C23(H23A,H23B,H23C), C5(H5A,H5B,H5C), C20(H20A,H20B,H20C), C19(H19A,H19B,
 H19C), C6(H6A,H6B,H6C), C22(H22A,H22B,H22C)
;
_olex2_submission_special_instructions 'No special instructions were received'

loop_
_space_group_symop_operation_xyz
'x, y, z'
'-x, -y, -z'

loop_
_atom_site_label
_atom_site_type_symbol
_atom_site_fract_x
_atom_site_fract_y
_atom_site_fract_z
_atom_site_U_iso_or_equiv
_atom_site_adp_type
_atom_site_occupancy
_atom_site_site_symmetry_order
_atom_site_calc_flag
_atom_site_refinement_flags_posn
_atom_site_refinement_flags_adp
_atom_site_refinement_flags_occupancy
_atom_site_disorder_assembly
_atom_site_disorder_group
Zn1 Zn 0.45151(9) 0.54943(9) 0.62071(6) 0.0139(3) Uani 1 1 d . . . . .
Cl2 Cl 0.5452(2) 0.4274(2) 0.73650(14) 0.0197(4) Uani 1 1 d . . . . .
Cl1 Cl 0.35780(19) 0.3782(2) 0.48610(14) 0.0177(4) Uani 1 1 d . . . . .
N1 N 0.3361(7) 0.8122(7) 0.7433(5) 0.0158(13) Uani 1 1 d . . . . .
C13 C 0.5494(8) 0.8022(8) 0.8591(6) 0.0162(14) Uani 1 1 d . . . . .
C8 C 0.0200(8) 0.7370(9) 0.4570(6) 0.0202(16) Uani 1 1 d . . . . .
H8A H -0.054933 0.662636 0.430732 0.024 Uiso 1 1 calc R U . . .
H8B H -0.029932 0.824054 0.488173 0.024 Uiso 1 1 calc R U . . .
C10 C 0.2332(9) 0.8867(10) 0.4083(6) 0.0239(17) Uani 1 1 d . . . . .
H10A H 0.295328 0.906384 0.350784 0.029 Uiso 1 1 calc R U . . .
H10B H 0.188746 0.977972 0.437441 0.029 Uiso 1 1 calc R U . . .
C4 C 0.2617(8) 0.9579(8) 0.7451(6) 0.0155(14) Uani 1 1 d . . . . .
C7 C 0.1143(8) 0.6806(9) 0.5388(6) 0.0168(15) Uani 1 1 d . . . . .
H7A H 0.160128 0.590595 0.508587 0.020 Uiso 1 1 calc R U . . .
H7B H 0.052323 0.658158 0.595677 0.020 Uiso 1 1 calc R U . . .
C12 C 0.4036(8) 0.7726(8) 0.8357(6) 0.0155(14) Uani 1 1 d . . . . .
C15 C 0.5194(9) 0.6874(9) 1.0107(6) 0.0188(15) Uani 1 1 d . . . . .
H15 H 0.558944 0.659832 1.071610 0.023 Uiso 1 1 calc R U . . .
C9 C 0.1130(9) 0.7737(10) 0.3688(6) 0.0239(17) Uani 1 1 d . . . . .
H9A H 0.051032 0.812074 0.317859 0.029 Uiso 1 1 calc R U . . .
H9B H 0.157695 0.685259 0.334698 0.029 Uiso 1 1 calc R U . . .
C1 C 0.3299(7) 0.7293(8) 0.6562(6) 0.0135(14) Uani 1 1 d . . . . .
C3 C 0.1698(8) 0.9256(9) 0.6458(6) 0.0176(15) Uani 1 1 d . . . . .
H3A H 0.067324 0.904446 0.661857 0.021 Uiso 1 1 calc R U . . .
H3B H 0.173205 1.009774 0.608035 0.021 Uiso 1 1 calc R U . . .
C21 C 0.1578(8) 0.6431(9) 0.8662(6) 0.0212(16) Uani 1 1 d . . . . .
H21 H 0.125543 0.694685 0.808958 0.025 Uiso 1 1 calc R U . . .
C18 C 0.6549(8) 0.8751(9) 0.7923(6) 0.0200(16) Uani 1 1 d . . . . .
H18 H 0.600451 0.900031 0.731527 0.024 Uiso 1 1 calc R U . . .
C23 C 0.0545(9) 0.6794(10) 0.9564(7) 0.0258(18) Uani 1 1 d . . . . .
H23A H 0.082350 0.626966 1.012422 0.039 Uiso 1 1 calc R U . . .
H23B H -0.045283 0.651159 0.934016 0.039 Uiso 1 1 calc R U . . .
H23C H 0.060800 0.783366 0.980106 0.039 Uiso 1 1 calc R U . . .
C14 C 0.6051(8) 0.7603(9) 0.9491(6) 0.0180(15) Uani 1 1 d . . . . .
H14 H 0.703922 0.782672 0.967867 0.022 Uiso 1 1 calc R U . . .
C16 C 0.3747(8) 0.6540(8) 0.9838(6) 0.0171(15) Uani 1 1 d . . . . .
H16 H 0.316412 0.603006 1.026598 0.021 Uiso 1 1 calc R U . . .
C5 C 0.1700(10) 0.9947(9) 0.8390(6) 0.0236(17) Uani 1 1 d . . . . .
H5A H 0.094484 0.919178 0.840818 0.035 Uiso 1 1 calc R U . . .
H5B H 0.124542 1.087304 0.836467 0.035 Uiso 1 1 calc R U . . .
H5C H 0.231674 1.001380 0.900586 0.035 Uiso 1 1 calc R U . . .
C11 C 0.3257(8) 0.8305(9) 0.4905(6) 0.0193(15) Uani 1 1 d . . . . .
H11A H 0.401513 0.904383 0.516108 0.023 Uiso 1 1 calc R U . . .
H11B H 0.375053 0.742901 0.459569 0.023 Uiso 1 1 calc R U . . .
C20 C 0.7755(9) 0.7712(10) 0.7545(7) 0.0245(17) Uani 1 1 d . . . . .
H20A H 0.843717 0.764284 0.811005 0.037 Uiso 1 1 calc R U . . .
H20B H 0.827411 0.807767 0.698523 0.037 Uiso 1 1 calc R U . . .
H20C H 0.732251 0.675615 0.730044 0.037 Uiso 1 1 calc R U . . .
C19 C 0.7256(10) 1.0135(10) 0.8505(7) 0.0259(18) Uani 1 1 d . . . . .
H19A H 0.651409 1.085701 0.866435 0.039 Uiso 1 1 calc R U . . .
H19B H 0.800279 1.051029 0.808049 0.039 Uiso 1 1 calc R U . . .
H19C H 0.770097 0.992197 0.914233 0.039 Uiso 1 1 calc R U . . .
C6 C 0.3770(9) 1.0772(9) 0.7396(7) 0.0254(17) Uani 1 1 d . . . . .
H6A H 0.434193 1.092763 0.803515 0.038 Uiso 1 1 calc R U . . .
H6B H 0.329651 1.166576 0.729851 0.038 Uiso 1 1 calc R U . . .
H6C H 0.441156 1.048742 0.682077 0.038 Uiso 1 1 calc R U . . .
C17 C 0.3144(8) 0.6934(8) 0.8963(6) 0.0167(15) Uani 1 1 d . . . . .
C2 C 0.2341(8) 0.7943(8) 0.5810(6) 0.0145(14) Uani 1 1 d . . . . .
C22 C 0.1523(10) 0.4812(10) 0.8280(7) 0.0271(18) Uani 1 1 d . . . . .
H22A H 0.178637 0.428383 0.884211 0.041 Uiso 1 1 calc R U . . .
H22B H 0.220912 0.460226 0.772056 0.041 Uiso 1 1 calc R U . . .
H22C H 0.053876 0.451168 0.803256 0.041 Uiso 1 1 calc R U . . .

loop_
_atom_site_aniso_label
_atom_site_aniso_U_11
_atom_site_aniso_U_22
_atom_site_aniso_U_33
_atom_site_aniso_U_23
_atom_site_aniso_U_13
_atom_site_aniso_U_12
Zn1 0.0166(5) 0.0153(5) 0.0093(4) -0.0006(3) 0.0013(3) 0.0014(3)
Cl2 0.0257(9) 0.0213(9) 0.0128(8) 0.0036(7) 0.0009(7) 0.0037(7)
Cl1 0.0180(8) 0.0197(9) 0.0146(8) -0.0004(7) 0.0024(6) -0.0022(6)
N1 0.017(3) 0.017(3) 0.013(3) 0.003(2) 0.003(2) 0.000(2)
C13 0.022(4) 0.013(3) 0.013(3) -0.001(3) 0.001(3) 0.001(3)
C8 0.009(3) 0.033(4) 0.018(4) 0.004(3) -0.005(3) 0.001(3)
C10 0.024(4) 0.033(5) 0.017(4) 0.009(3) 0.005(3) 0.003(3)
C4 0.015(3) 0.017(4) 0.014(3) 0.002(3) -0.001(3) 0.001(3)
C7 0.015(3) 0.021(4) 0.015(3) 0.003(3) 0.000(3) 0.000(3)
C12 0.022(4) 0.013(3) 0.010(3) -0.003(3) 0.000(3) -0.001(3)
C15 0.028(4) 0.019(4) 0.009(3) 0.000(3) -0.002(3) 0.003(3)
C9 0.023(4) 0.035(5) 0.014(4) 0.003(3) -0.004(3) 0.002(3)
C1 0.007(3) 0.020(4) 0.014(3) 0.004(3) 0.002(2) -0.002(2)
C3 0.016(3) 0.021(4) 0.015(4) 0.000(3) -0.001(3) 0.001(3)
C21 0.014(3) 0.029(4) 0.021(4) 0.006(3) -0.001(3) -0.004(3)
C18 0.017(4) 0.026(4) 0.017(4) 0.004(3) 0.001(3) 0.000(3)
C23 0.018(4) 0.036(5) 0.025(4) 0.014(4) 0.006(3) 0.001(3)
C14 0.021(4) 0.018(4) 0.014(3) -0.002(3) -0.003(3) 0.003(3)
C16 0.027(4) 0.010(3) 0.015(3) 0.001(3) 0.007(3) -0.002(3)
C5 0.034(4) 0.020(4) 0.016(4) -0.002(3) 0.005(3) 0.007(3)
C11 0.020(4) 0.024(4) 0.014(4) 0.005(3) 0.002(3) -0.003(3)
C20 0.018(4) 0.035(5) 0.019(4) 0.001(3) 0.001(3) -0.001(3)
C19 0.032(4) 0.024(4) 0.020(4) -0.001(3) -0.003(3) -0.009(3)
C6 0.027(4) 0.022(4) 0.028(4) 0.007(3) -0.002(3) -0.001(3)
C17 0.021(4) 0.014(3) 0.014(3) -0.002(3) 0.007(3) 0.003(3)
C2 0.012(3) 0.020(4) 0.011(3) 0.000(3) 0.001(3) -0.001(3)
C22 0.028(4) 0.028(5) 0.023(4) -0.001(4) 0.002(3) -0.007(3)

loop_
_atom_type_symbol
_atom_type_description
_atom_type_scat_dispersion_real
_atom_type_scat_dispersion_imag
_atom_type_scat_source
C C 0.0033 0.0016 'International Tables Vol C Tables 4.2.6.8 and 6.1.1.4'
H H 0.0000 0.0000 'International Tables Vol C Tables 4.2.6.8 and 6.1.1.4'
Cl Cl 0.1484 0.1585 'International Tables Vol C Tables 4.2.6.8 and 6.1.1.4'
N N 0.0061 0.0033 'International Tables Vol C Tables 4.2.6.8 and 6.1.1.4'
Zn Zn 0.2839 1.4301 'International Tables Vol C Tables 4.2.6.8 and 6.1.1.4'

loop_
_geom_angle_atom_site_label_1
_geom_angle_atom_site_label_2
_geom_angle_atom_site_label_3
_geom_angle
_geom_angle_site_symmetry_1
_geom_angle_site_symmetry_3
_geom_angle_publ_flag
Cl2 Zn1 Cl1 106.96(8) . . ?
Cl2 Zn1 Cl1 109.24(7) . 2_666 ?
Cl1 Zn1 Cl1 91.25(7) . 2_666 ?
C1 Zn1 Cl2 123.8(2) . . ?
C1 Zn1 Cl1 105.16(19) . 2_666 ?
C1 Zn1 Cl1 115.3(2) . . ?
Zn1 Cl1 Zn1 88.76(7) . 2_666 ?
C12 N1 C4 121.0(6) . . ?
C1 N1 C4 115.2(6) . . ?
C1 N1 C12 123.8(6) . . ?
C12 C13 C18 124.5(7) . . ?
C12 C13 C14 118.1(7) . . ?
C14 C13 C18 117.4(7) . . ?
H8A C8 H8B 108.1 . . ?
C7 C8 H8A 109.5 . . ?
C7 C8 H8B 109.5 . . ?
C9 C8 H8A 109.5 . . ?
C9 C8 H8B 109.5 . . ?
C9 C8 C7 110.6(6) . . ?
H10A C10 H10B 108.2 . . ?
C9 C10 H10A 109.7 . . ?
C9 C10 H10B 109.7 . . ?
C11 C10 H10A 109.7 . . ?
C11 C10 H10B 109.7 . . ?
C11 C10 C9 109.8(7) . . ?
C3 C4 N1 99.8(6) . . ?
C5 C4 N1 112.5(6) . . ?
C5 C4 C3 112.6(6) . . ?
C5 C4 C6 110.0(7) . . ?
C6 C4 N1 109.4(6) . . ?
C6 C4 C3 112.1(6) . . ?
C8 C7 H7A 109.5 . . ?
C8 C7 H7B 109.5 . . ?
C8 C7 C2 110.8(6) . . ?
H7A C7 H7B 108.1 . . ?
C2 C7 H7A 109.5 . . ?
C2 C7 H7B 109.5 . . ?
C13 C12 N1 121.8(6) . . ?
C13 C12 C17 121.7(7) . . ?
C17 C12 N1 116.3(6) . . ?
C14 C15 H15 120.1 . . ?
C14 C15 C16 119.9(7) . . ?
C16 C15 H15 120.1 . . ?
C8 C9 C10 110.5(7) . . ?
C8 C9 H9A 109.5 . . ?
C8 C9 H9B 109.5 . . ?
C10 C9 H9A 109.5 . . ?
C10 C9 H9B 109.5 . . ?
H9A C9 H9B 108.1 . . ?
N1 C1 Zn1 124.4(5) . . ?
N1 C1 C2 110.0(6) . . ?
C2 C1 Zn1 125.2(5) . . ?
C4 C3 H3A 110.3 . . ?
C4 C3 H3B 110.3 . . ?
H3A C3 H3B 108.5 . . ?
C2 C3 C4 107.3(6) . . ?
C2 C3 H3A 110.3 . . ?
C2 C3 H3B 110.3 . . ?
C23 C21 H21 108.3 . . ?
C17 C21 H21 108.3 . . ?
C17 C21 C23 111.2(7) . . ?
C22 C21 H21 108.3 . . ?
C22 C21 C23 110.9(7) . . ?
C22 C21 C17 109.8(7) . . ?
C13 C18 H18 108.8 . . ?
C13 C18 C20 110.0(7) . . ?
C13 C18 C19 111.8(7) . . ?
C20 C18 H18 108.8 . . ?
C19 C18 H18 108.8 . . ?
C19 C18 C20 108.7(7) . . ?
C21 C23 H23A 109.5 . . ?
C21 C23 H23B 109.5 . . ?
C21 C23 H23C 109.5 . . ?
H23A C23 H23B 109.5 . . ?
H23A C23 H23C 109.5 . . ?
H23B C23 H23C 109.5 . . ?
C13 C14 H14 119.4 . . ?
C15 C14 C13 121.1(7) . . ?
C15 C14 H14 119.4 . . ?
C15 C16 H16 119.4 . . ?
C17 C16 C15 121.3(7) . . ?
C17 C16 H16 119.4 . . ?
C4 C5 H5A 109.5 . . ?
C4 C5 H5B 109.5 . . ?
C4 C5 H5C 109.5 . . ?
H5A C5 H5B 109.5 . . ?
H5A C5 H5C 109.5 . . ?
H5B C5 H5C 109.5 . . ?
C10 C11 H11A 109.2 . . ?
C10 C11 H11B 109.2 . . ?
C10 C11 C2 112.1(6) . . ?
H11A C11 H11B 107.9 . . ?
C2 C11 H11A 109.2 . . ?
C2 C11 H11B 109.2 . . ?
C18 C20 H20A 109.5 . . ?
C18 C20 H20B 109.5 . . ?
C18 C20 H20C 109.5 . . ?
H20A C20 H20B 109.5 . . ?
H20A C20 H20C 109.5 . . ?
H20B C20 H20C 109.5 . . ?
C18 C19 H19A 109.5 . . ?
C18 C19 H19B 109.5 . . ?
C18 C19 H19C 109.5 . . ?
H19A C19 H19B 109.5 . . ?
H19A C19 H19C 109.5 . . ?
H19B C19 H19C 109.5 . . ?
C4 C6 H6A 109.5 . . ?
C4 C6 H6B 109.5 . . ?
C4 C6 H6C 109.5 . . ?
H6A C6 H6B 109.5 . . ?
H6A C6 H6C 109.5 . . ?
H6B C6 H6C 109.5 . . ?
C12 C17 C21 123.3(7) . . ?
C16 C17 C12 117.8(7) . . ?
C16 C17 C21 118.8(7) . . ?
C1 C2 C7 108.5(6) . . ?
C1 C2 C3 104.1(6) . . ?
C1 C2 C11 109.6(6) . . ?
C3 C2 C7 111.6(6) . . ?
C3 C2 C11 114.5(6) . . ?
C11 C2 C7 108.3(6) . . ?
C21 C22 H22A 109.5 . . ?
C21 C22 H22B 109.5 . . ?
C21 C22 H22C 109.5 . . ?
H22A C22 H22B 109.5 . . ?
H22A C22 H22C 109.5 . . ?
H22B C22 H22C 109.5 . . ?

loop_
_geom_bond_atom_site_label_1
_geom_bond_atom_site_label_2
_geom_bond_distance
_geom_bond_site_symmetry_2
_geom_bond_publ_flag
Zn1 Cl2 2.216(2) . ?
Zn1 Cl1 2.4046(19) 2_666 ?
Zn1 Cl1 2.357(2) . ?
Zn1 C1 2.055(7) . ?
N1 C4 1.544(10) . ?
N1 C12 1.462(10) . ?
N1 C1 1.293(10) . ?
C13 C12 1.386(11) . ?
C13 C18 1.529(10) . ?
C13 C14 1.399(11) . ?
C8 H8A 0.9900 . ?
C8 H8B 0.9900 . ?
C8 C7 1.538(10) . ?
C8 C9 1.524(11) . ?
C10 H10A 0.9900 . ?
C10 H10B 0.9900 . ?
C10 C9 1.542(12) . ?
C10 C11 1.533(11) . ?
C4 C3 1.541(10) . ?
C4 C5 1.513(10) . ?
C4 C6 1.528(11) . ?
C7 H7A 0.9900 . ?
C7 H7B 0.9900 . ?
C7 C2 1.553(10) . ?
C12 C17 1.418(10) . ?
C15 H15 0.9500 . ?
C15 C14 1.375(11) . ?
C15 C16 1.391(12) . ?
C9 H9A 0.9900 . ?
C9 H9B 0.9900 . ?
C1 C2 1.523(10) . ?
C3 H3A 0.9900 . ?
C3 H3B 0.9900 . ?
C3 C2 1.535(10) . ?
C21 H21 1.0000 . ?
C21 C23 1.539(11) . ?
C21 C17 1.535(11) . ?
C21 C22 1.529(12) . ?
C18 H18 1.0000 . ?
C18 C20 1.540(11) . ?
C18 C19 1.534(12) . ?
C23 H23A 0.9800 . ?
C23 H23B 0.9800 . ?
C23 H23C 0.9800 . ?
C14 H14 0.9500 . ?
C16 H16 0.9500 . ?
C16 C17 1.378(11) . ?
C5 H5A 0.9800 . ?
C5 H5B 0.9800 . ?
C5 H5C 0.9800 . ?
C11 H11A 0.9900 . ?
C11 H11B 0.9900 . ?
C11 C2 1.540(10) . ?
C20 H20A 0.9800 . ?
C20 H20B 0.9800 . ?
C20 H20C 0.9800 . ?
C19 H19A 0.9800 . ?
C19 H19B 0.9800 . ?
C19 H19C 0.9800 . ?
C6 H6A 0.9800 . ?
C6 H6B 0.9800 . ?
C6 H6C 0.9800 . ?
C22 H22A 0.9800 . ?
C22 H22B 0.9800 . ?
C22 H22C 0.9800 . ?

loop_
_geom_torsion_atom_site_label_1
_geom_torsion_atom_site_label_2
_geom_torsion_atom_site_label_3
_geom_torsion_atom_site_label_4
_geom_torsion
_geom_torsion_site_symmetry_1
_geom_torsion_site_symmetry_2
_geom_torsion_site_symmetry_3
_geom_torsion_site_symmetry_4
_geom_torsion_publ_flag
Zn1 C1 C2 C7 61.4(7) . . . . ?
Zn1 C1 C2 C3 -179.6(5) . . . . ?
Zn1 C1 C2 C11 -56.7(8) . . . . ?
N1 C4 C3 C2 -18.3(7) . . . . ?
N1 C12 C17 C21 3.3(10) . . . . ?
N1 C12 C17 C16 179.8(6) . . . . ?
N1 C1 C2 C7 -125.4(6) . . . . ?
N1 C1 C2 C3 -6.4(8) . . . . ?
N1 C1 C2 C11 116.5(7) . . . . ?
C13 C12 C17 C21 -172.6(7) . . . . ?
C13 C12 C17 C16 4.0(11) . . . . ?
C8 C7 C2 C1 -176.3(6) . . . . ?
C8 C7 C2 C3 69.5(8) . . . . ?
C8 C7 C2 C11 -57.4(8) . . . . ?
C10 C11 C2 C7 57.8(8) . . . . ?
C10 C11 C2 C1 176.0(7) . . . . ?
C10 C11 C2 C3 -67.5(9) . . . . ?
C4 N1 C12 C13 -92.3(9) . . . . ?
C4 N1 C12 C17 91.9(8) . . . . ?
C4 N1 C1 Zn1 167.1(5) . . . . ?
C4 N1 C1 C2 -6.2(8) . . . . ?
C4 C3 C2 C7 132.9(6) . . . . ?
C4 C3 C2 C1 16.1(7) . . . . ?
C4 C3 C2 C11 -103.6(7) . . . . ?
C7 C8 C9 C10 -57.8(9) . . . . ?
C12 N1 C4 C3 -162.5(6) . . . . ?
C12 N1 C4 C5 -42.8(9) . . . . ?
C12 N1 C4 C6 79.7(8) . . . . ?
C12 N1 C1 Zn1 -14.8(10) . . . . ?
C12 N1 C1 C2 172.0(6) . . . . ?
C12 C13 C18 C20 -117.0(8) . . . . ?
C12 C13 C18 C19 122.1(8) . . . . ?
C12 C13 C14 C15 2.2(11) . . . . ?
C15 C16 C17 C12 -1.6(11) . . . . ?
C15 C16 C17 C21 175.2(7) . . . . ?
C9 C8 C7 C2 58.7(9) . . . . ?
C9 C10 C11 C2 -58.0(9) . . . . ?
C1 N1 C4 C3 15.7(8) . . . . ?
C1 N1 C4 C5 135.4(7) . . . . ?
C1 N1 C4 C6 -102.1(8) . . . . ?
C1 N1 C12 C13 89.7(9) . . . . ?
C1 N1 C12 C17 -86.1(9) . . . . ?
C18 C13 C12 N1 -1.3(12) . . . . ?
C18 C13 C12 C17 174.4(7) . . . . ?
C18 C13 C14 C15 -176.5(7) . . . . ?
C23 C21 C17 C12 -132.1(8) . . . . ?
C23 C21 C17 C16 51.3(10) . . . . ?
C14 C13 C12 N1 -179.9(7) . . . . ?
C14 C13 C12 C17 -4.3(11) . . . . ?
C14 C13 C18 C20 61.7(9) . . . . ?
C14 C13 C18 C19 -59.2(9) . . . . ?
C14 C15 C16 C17 -0.4(12) . . . . ?
C16 C15 C14 C13 0.1(12) . . . . ?
C5 C4 C3 C2 -137.8(7) . . . . ?
C11 C10 C9 C8 56.9(9) . . . . ?
C6 C4 C3 C2 97.4(7) . . . . ?
C22 C21 C17 C12 104.8(8) . . . . ?
C22 C21 C17 C16 -71.8(9) . . . . ?
